data_7133151
loop_
_publ_author_name
'Sakai, Dan'
'Kojima, Tatsuhiro'
'Kawasaki-Takasuka, Tomoko'
'Mori, Keiji'

_publ_section_title
;
 Stereoselective synthesis of 6/7/6-fused heterocycles with multiple
 stereocenters <i>via</i> an internal redox reaction/inverse
 electron-demand hetero-Diels-Alder reaction sequence.
;
_journal_issue 53
_journal_name_full 'Chemical communications (Cambridge, England)'
_journal_page_first 6797
_journal_page_last 6800
_journal_paper_doi 10.1039/d4cc02351j
_journal_volume 60
_journal_year 2024
_chemical_formula_sum 'C29 H32 Cl2 N2 O4'
_chemical_formula_weight 543.46
_space_group_crystal_system triclinic
_space_group_IT_number 2
_space_group_name_Hall '-P 1'
_space_group_name_H-M_alt 'P -1'
_atom_sites_solution_hydrogens geom
_audit_creation_method SHELXL-2018/3
_audit_update_record
;
2024-04-25 deposited with the CCDC.	2024-06-04 downloaded from the CCDC.
;
_cell_angle_alpha 89.667(8)
_cell_angle_beta 74.086(9)
_cell_angle_gamma 77.512(9)
_cell_formula_units_Z 2
_cell_length_a 9.9028(12)
_cell_length_b 11.7064(12)
_cell_length_c 11.8877(10)
_cell_measurement_reflns_used 2905
_cell_measurement_temperature 150(2)
_cell_measurement_theta_max 29.8340
_cell_measurement_theta_min 1.7770
_cell_volume 1291.8(2)
_computing_cell_refinement 'CrysAlisPro 1.171.40.75a (Rigaku OD, 2020)'
_computing_data_collection 'CrysAlisPro 1.171.40.75a (Rigaku OD, 2020)'
_computing_data_reduction 'CrysAlisPro 1.171.40.75a (Rigaku OD, 2020)'
_computing_molecular_graphics Mercury
_computing_publication_material WinGX
_computing_structure_refinement 'SHELXL-2018/3 (Sheldrick, 2018)'
_computing_structure_solution 'SHELXT 2018/2 (Sheldrick, 2018)'
_diffrn_ambient_temperature 150(2)
_diffrn_detector 'Hybrid Pixel Array Detector'
_diffrn_detector_type HyPix
_diffrn_measured_fraction_theta_full 1.000
_diffrn_measured_fraction_theta_max 0.770
_diffrn_measurement_device 'four-circle diffractometer'
_diffrn_measurement_device_type 'ROD, Synergy Custom system, HyPix'
_diffrn_measurement_method '\w scans'
_diffrn_radiation_monochromator mirror
_diffrn_radiation_probe x-ray
_diffrn_radiation_type 'Mo K\a'
_diffrn_radiation_wavelength 0.71073
_diffrn_reflns_av_R_equivalents 0.0594
_diffrn_reflns_av_unetI/netI 0.0984
_diffrn_reflns_Laue_measured_fraction_full 1.000
_diffrn_reflns_Laue_measured_fraction_max 0.770
_diffrn_reflns_limit_h_max 11
_diffrn_reflns_limit_h_min -13
_diffrn_reflns_limit_k_max 14
_diffrn_reflns_limit_k_min -16
_diffrn_reflns_limit_l_max 17
_diffrn_reflns_limit_l_min -16
_diffrn_reflns_number 15370
_diffrn_reflns_point_group_measured_fraction_full 1.000
_diffrn_reflns_point_group_measured_fraction_max 0.770
_diffrn_reflns_theta_full 25.242
_diffrn_reflns_theta_max 31.285
_diffrn_reflns_theta_min 1.784
_diffrn_source 'Rotating-anode X-ray tube'
_diffrn_source_type 'Rigaku (Mo) X-ray Source'
_exptl_absorpt_coefficient_mu 0.291
_exptl_absorpt_correction_T_max 1.00000
_exptl_absorpt_correction_T_min 0.88177
_exptl_absorpt_correction_type multi-scan
_exptl_absorpt_process_details
;
CrysAlisPro 1.171.40.75a (Rigaku Oxford Diffraction, 2020)
Empirical absorption correction using spherical harmonics,
 implemented in SCALE3 ABSPACK scaling algorithm.
;
_exptl_crystal_colour colorless
_exptl_crystal_density_diffrn 1.397
_exptl_crystal_description plate
_exptl_crystal_F_000 572
_exptl_crystal_size_max 0.100
_exptl_crystal_size_mid 0.100
_exptl_crystal_size_min 0.020
_refine_diff_density_max 0.602
_refine_diff_density_min -0.456
_refine_diff_density_rms 0.062
_refine_ls_extinction_method none
_refine_ls_goodness_of_fit_ref 1.039
_refine_ls_hydrogen_treatment constr
_refine_ls_matrix_type full
_refine_ls_number_parameters 334
_refine_ls_number_reflns 6507
_refine_ls_number_restraints 0
_refine_ls_restrained_S_all 1.039
_refine_ls_R_factor_all 0.1545
_refine_ls_R_factor_gt 0.0736
_refine_ls_shift/su_max 0.000
_refine_ls_shift/su_mean 0.000
_refine_ls_structure_factor_coef Fsqd
_refine_ls_weighting_details 'w=1/[\s^2^(Fo^2^)+(0.0830P)^2^+0.5854P] where P=(Fo^2^+2Fc^2^)/3'
_refine_ls_weighting_scheme calc
_refine_ls_wR_factor_gt 0.1744
_refine_ls_wR_factor_ref 0.2045
_reflns_Friedel_coverage 0.000
_reflns_number_gt 3348
_reflns_number_total 6507
_reflns_threshold_expression 'I > 2\s(I)'
_cod_data_source_file d4cc02351j2.cif
_cod_data_source_block 7c
_cod_depositor_comments 'Adding full bibliography for 7133150--7133151.cif.'
_cod_database_code 7133151
_shelx_shelxl_version_number 2018/3
_shelx_space_group_comment
;
The symmetry employed for this shelxl refinement is uniquely defined
by the following loop, which should always be used as a source of
symmetry information in preference to the above space-group names.
They are only intended as comments.
;
_shelx_estimated_absorpt_t_min 0.971
_shelx_estimated_absorpt_t_max 0.994
_oxdiff_exptl_absorpt_empirical_full_min 0.448
_oxdiff_exptl_absorpt_empirical_full_max 4.153
_oxdiff_exptl_absorpt_empirical_details
;
Empirical correction (ABSPACK) includes:
- Absorption correction using spherical harmonics
- Frame scaling
;

loop_
_space_group_symop_operation_xyz
'x, y, z'
'-x, -y, -z'

loop_
_atom_site_label
_atom_site_type_symbol
_atom_site_fract_x
_atom_site_fract_y
_atom_site_fract_z
_atom_site_U_iso_or_equiv
_atom_site_adp_type
_atom_site_occupancy
_atom_site_site_symmetry_order
_atom_site_calc_flag
_atom_site_refinement_flags_posn
_atom_site_refinement_flags_adp
_atom_site_refinement_flags_occupancy
_atom_site_disorder_assembly
_atom_site_disorder_group
C1 C 0.5492(5) 0.3094(4) 0.7110(3) 0.0760(16) Uani 1 1 d . . . . .
H1 H 0.612993 0.358597 0.727923 0.091 Uiso 1 1 calc R U . . .
C2 C 0.4826(5) 0.2929(4) 0.8244(3) 0.0746(16) Uani 1 1 d . . . . .
H2 H 0.417464 0.244070 0.809293 0.090 Uiso 1 1 calc R U . . .
C3 C 0.3654(3) 0.3949(3) 0.8988(3) 0.0372(8) Uani 1 1 d . . . . .
H3 H 0.351009 0.375342 0.982615 0.045 Uiso 1 1 calc R U . . .
C4 C 0.4035(3) 0.5139(3) 0.8886(3) 0.0366(8) Uani 1 1 d . . . . .
H4A H 0.505182 0.504270 0.888964 0.044 Uiso 1 1 calc R U . . .
H4B H 0.342722 0.564907 0.958153 0.044 Uiso 1 1 calc R U . . .
C5 C 0.3834(3) 0.5744(2) 0.7785(2) 0.0269(6) Uani 1 1 d . . . . .
C6 C 0.4818(3) 0.5099(2) 0.6643(3) 0.0336(7) Uani 1 1 d . . . . .
H6A H 0.456856 0.553028 0.598203 0.040 Uiso 1 1 calc R U . . .
H6B H 0.582231 0.512909 0.659993 0.040 Uiso 1 1 calc R U . . .
C7 C 0.2224(3) 0.4071(3) 0.8740(3) 0.0319(7) Uani 1 1 d . . . . .
C8 C 0.1370(3) 0.3228(3) 0.9137(3) 0.0379(8) Uani 1 1 d . . . . .
C9 C -0.0550(3) 0.4390(3) 0.8390(3) 0.0365(7) Uani 1 1 d . . . . .
C10 C 0.1671(3) 0.4994(2) 0.8191(2) 0.0272(6) Uani 1 1 d . . . . .
C11 C -0.0772(4) 0.2492(3) 0.9151(4) 0.0581(11) Uani 1 1 d . . . . .
H11A H -0.024182 0.184914 0.950071 0.087 Uiso 1 1 calc R U . . .
H11B H -0.171792 0.281076 0.970154 0.087 Uiso 1 1 calc R U . . .
H11C H -0.090014 0.219687 0.842536 0.087 Uiso 1 1 calc R U . . .
C12 C -0.0284(4) 0.6252(3) 0.7528(3) 0.0408(8) Uani 1 1 d . . . . .
H12A H -0.125676 0.623419 0.749418 0.061 Uiso 1 1 calc R U . . .
H12B H -0.032412 0.694124 0.800997 0.061 Uiso 1 1 calc R U . . .
H12C H 0.033158 0.629172 0.673377 0.061 Uiso 1 1 calc R U . . .
C13 C 0.4040(3) 0.6992(3) 0.7791(3) 0.0306(7) Uani 1 1 d . . . . .
C14 C 0.2957(4) 0.7952(3) 0.7778(3) 0.0389(8) Uani 1 1 d . . . . .
H14 H 0.203815 0.784324 0.776463 0.047 Uiso 1 1 calc R U . . .
C15 C 0.3197(5) 0.9077(3) 0.7785(3) 0.0535(10) Uani 1 1 d . . . . .
H15 H 0.244329 0.973553 0.778486 0.064 Uiso 1 1 calc R U . . .
C16 C 0.4537(5) 0.9236(4) 0.7793(4) 0.0626(12) Uani 1 1 d . . . . .
H16 H 0.470472 1.000475 0.778931 0.075 Uiso 1 1 calc R U . . .
C17 C 0.5619(4) 0.8299(4) 0.7805(4) 0.0588(11) Uani 1 1 d . . . . .
H17 H 0.653750 0.841538 0.781074 0.071 Uiso 1 1 calc R U . . .
C18 C 0.5381(4) 0.7172(3) 0.7809(3) 0.0437(8) Uani 1 1 d . . . . .
H18 H 0.613619 0.652018 0.782369 0.052 Uiso 1 1 calc R U . . .
C19 C 0.5532(4) 0.2127(3) 0.8953(3) 0.0420(8) Uani 1 1 d . . . . .
H19A H 0.482106 0.171718 0.944049 0.050 Uiso 1 1 calc R U . . .
H19B H 0.584842 0.258636 0.948828 0.050 Uiso 1 1 calc R U . . .
C20 C 0.6820(3) 0.1220(3) 0.8252(3) 0.0345(7) Uani 1 1 d . . . . .
C21 C 0.7498(4) 0.0353(3) 0.8856(3) 0.0377(7) Uani 1 1 d . . . . .
H21 H 0.711534 0.033706 0.967999 0.045 Uiso 1 1 calc R U . . .
C22 C 0.8704(4) -0.0476(3) 0.8285(3) 0.0415(8) Uani 1 1 d . . . . .
H22 H 0.916482 -0.104943 0.870915 0.050 Uiso 1 1 calc R U . . .
C23 C 0.9227(4) -0.0458(3) 0.7099(4) 0.0556(10) Uani 1 1 d . . . . .
H23 H 1.006068 -0.102365 0.669154 0.067 Uiso 1 1 calc R U . . .
C24 C 0.8551(4) 0.0380(3) 0.6483(3) 0.0519(10) Uani 1 1 d . . . . .
H24 H 0.891508 0.036290 0.565476 0.062 Uiso 1 1 calc R U . . .
C25 C 0.7351(3) 0.1248(3) 0.7050(3) 0.0356(7) Uani 1 1 d . . . . .
C26 C 0.6674(3) 0.2166(3) 0.6320(3) 0.0351(7) Uani 1 1 d . . . . .
C27 C 0.6065(5) 0.1570(3) 0.5502(4) 0.0574(11) Uani 1 1 d . . . . .
H27A H 0.683591 0.097039 0.499396 0.086 Uiso 1 1 calc R U . . .
H27B H 0.530869 0.120160 0.596432 0.086 Uiso 1 1 calc R U . . .
H27C H 0.565845 0.215351 0.502000 0.086 Uiso 1 1 calc R U . . .
C28 C 0.7823(4) 0.2763(4) 0.5580(5) 0.0769(16) Uani 1 1 d . . . . .
H28A H 0.859727 0.217337 0.506274 0.115 Uiso 1 1 calc R U . . .
H28B H 0.738759 0.333956 0.510617 0.115 Uiso 1 1 calc R U . . .
H28C H 0.821854 0.315986 0.609656 0.115 Uiso 1 1 calc R U . . .
C29 C 0.2572(5) 0.2778(4) 0.5396(4) 0.0701(13) Uani 1 1 d . . . . .
H29A H 0.322404 0.298184 0.582366 0.084 Uiso 1 1 calc R U . . .
H29B H 0.317695 0.238667 0.463302 0.084 Uiso 1 1 calc R U . . .
N1 N 0.0039(3) 0.3416(2) 0.8888(2) 0.0390(7) Uani 1 1 d . . . . .
N2 N 0.0313(3) 0.5186(2) 0.8044(2) 0.0318(6) Uani 1 1 d . . . . .
O1 O 0.4768(2) 0.39258(18) 0.64830(18) 0.0355(5) Uani 1 1 d . . . . .
O2 O 0.2345(2) 0.58460(17) 0.77554(18) 0.0292(5) Uani 1 1 d . . . . .
O3 O 0.1748(3) 0.2358(2) 0.9657(2) 0.0549(7) Uani 1 1 d . . . . .
O4 O -0.1757(2) 0.4556(2) 0.8255(2) 0.0492(6) Uani 1 1 d . . . . .
Cl1 Cl 0.14884(12) 0.40426(10) 0.51434(10) 0.0679(3) Uani 1 1 d . . . . .
Cl2 Cl 0.16482(15) 0.17918(11) 0.61956(11) 0.0812(4) Uani 1 1 d . . . . .

loop_
_atom_site_aniso_label
_atom_site_aniso_U_11
_atom_site_aniso_U_22
_atom_site_aniso_U_33
_atom_site_aniso_U_23
_atom_site_aniso_U_13
_atom_site_aniso_U_12
C1 0.118(4) 0.046(2) 0.025(2) 0.0041(16) -0.001(2) 0.042(2)
C2 0.069(3) 0.076(3) 0.035(2) 0.027(2) 0.0134(18) 0.040(2)
C3 0.0359(17) 0.0397(18) 0.0259(16) 0.0144(14) -0.0001(13) 0.0019(14)
C4 0.0305(16) 0.057(2) 0.0261(16) 0.0144(14) -0.0115(13) -0.0137(15)
C5 0.0281(15) 0.0292(15) 0.0248(15) 0.0059(12) -0.0087(12) -0.0076(12)
C6 0.0427(18) 0.0236(15) 0.0322(17) -0.0005(13) -0.0042(14) -0.0102(13)
C7 0.0394(17) 0.0247(15) 0.0263(16) 0.0034(12) -0.0022(13) -0.0053(13)
C8 0.0432(19) 0.0262(16) 0.0330(18) 0.0021(13) 0.0067(14) -0.0064(14)
C9 0.0393(19) 0.0389(18) 0.0297(17) -0.0030(13) -0.0011(14) -0.0163(15)
C10 0.0317(15) 0.0267(15) 0.0218(15) 0.0000(11) -0.0045(12) -0.0076(12)
C11 0.059(2) 0.040(2) 0.067(3) 0.0033(19) 0.008(2) -0.0278(18)
C12 0.0419(18) 0.0453(19) 0.0403(19) 0.0125(15) -0.0189(16) -0.0115(15)
C13 0.0386(17) 0.0300(16) 0.0244(15) -0.0001(12) -0.0063(13) -0.0131(13)
C14 0.051(2) 0.0294(17) 0.0393(19) 0.0068(14) -0.0138(16) -0.0136(15)
C15 0.084(3) 0.0298(18) 0.046(2) 0.0085(16) -0.014(2) -0.0180(18)
C16 0.098(3) 0.045(2) 0.048(2) -0.0017(18) -0.003(2) -0.046(2)
C17 0.061(2) 0.064(3) 0.053(3) -0.011(2) 0.001(2) -0.039(2)
C18 0.0406(18) 0.049(2) 0.042(2) -0.0076(16) -0.0056(16) -0.0188(16)
C19 0.057(2) 0.0345(18) 0.0297(18) 0.0017(14) -0.0142(16) 0.0028(15)
C20 0.0425(18) 0.0256(16) 0.0357(18) 0.0013(13) -0.0151(15) -0.0031(13)
C21 0.0491(19) 0.0295(17) 0.0359(18) 0.0052(14) -0.0159(15) -0.0065(14)
C22 0.049(2) 0.0258(16) 0.049(2) 0.0084(15) -0.0167(17) -0.0027(14)
C23 0.050(2) 0.039(2) 0.059(3) 0.0098(18) -0.0010(19) 0.0121(16)
C24 0.060(2) 0.045(2) 0.036(2) 0.0085(16) -0.0005(17) 0.0034(18)
C25 0.0415(18) 0.0271(16) 0.0344(18) 0.0056(13) -0.0082(14) -0.0032(13)
C26 0.0439(18) 0.0309(16) 0.0250(16) 0.0067(12) -0.0045(14) -0.0037(14)
C27 0.082(3) 0.039(2) 0.050(2) -0.0073(17) -0.032(2) 0.0047(19)
C28 0.053(2) 0.068(3) 0.111(4) 0.057(3) -0.023(3) -0.017(2)
C29 0.061(3) 0.072(3) 0.071(3) 0.010(2) -0.018(2) -0.003(2)
N1 0.0424(15) 0.0317(15) 0.0373(16) 0.0017(12) 0.0045(13) -0.0166(12)
N2 0.0344(14) 0.0330(14) 0.0312(14) 0.0039(11) -0.0114(11) -0.0117(11)
O1 0.0538(13) 0.0302(11) 0.0264(11) 0.0053(9) -0.0171(10) -0.0103(10)
O2 0.0341(11) 0.0242(10) 0.0341(12) 0.0075(9) -0.0144(9) -0.0109(8)
O3 0.0540(15) 0.0378(14) 0.0587(17) 0.0240(13) 0.0056(12) -0.0080(11)
O4 0.0394(14) 0.0641(17) 0.0490(16) 0.0016(12) -0.0103(12) -0.0244(12)
Cl1 0.0766(7) 0.0628(7) 0.0627(7) 0.0084(5) -0.0224(6) -0.0084(5)
Cl2 0.1031(10) 0.0619(7) 0.0694(8) 0.0104(6) -0.0085(7) -0.0196(6)

loop_
_atom_type_symbol
_atom_type_description
_atom_type_scat_dispersion_real
_atom_type_scat_dispersion_imag
_atom_type_scat_source
C C 0.0033 0.0016 'International Tables Vol C Tables 4.2.6.8 and 6.1.1.4'
H H 0.0000 0.0000 'International Tables Vol C Tables 4.2.6.8 and 6.1.1.4'
N N 0.0061 0.0033 'International Tables Vol C Tables 4.2.6.8 and 6.1.1.4'
O O 0.0106 0.0060 'International Tables Vol C Tables 4.2.6.8 and 6.1.1.4'
Cl Cl 0.1484 0.1585 'International Tables Vol C Tables 4.2.6.8 and 6.1.1.4'

loop_
_geom_angle_atom_site_label_1
_geom_angle_atom_site_label_2
_geom_angle_atom_site_label_3
_geom_angle
_geom_angle_site_symmetry_1
_geom_angle_site_symmetry_3
_geom_angle_publ_flag
C2 C1 O1 119.6(3) . . ?
C2 C1 C26 123.1(3) . . ?
O1 C1 C26 113.1(3) . . ?
C2 C1 H1 96.9 . . ?
O1 C1 H1 96.9 . . ?
C26 C1 H1 96.9 . . ?
C1 C2 C19 122.4(3) . . ?
C1 C2 C3 119.1(3) . . ?
C19 C2 C3 112.7(3) . . ?
C1 C2 H2 98.1 . . ?
C19 C2 H2 98.1 . . ?
C3 C2 H2 98.1 . . ?
C7 C3 C4 107.9(2) . . ?
C7 C3 C2 112.8(3) . . ?
C4 C3 C2 115.2(3) . . ?
C7 C3 H3 106.8 . . ?
C4 C3 H3 106.8 . . ?
C2 C3 H3 106.8 . . ?
C3 C4 C5 113.7(3) . . ?
C3 C4 H4A 108.8 . . ?
C5 C4 H4A 108.8 . . ?
C3 C4 H4B 108.8 . . ?
C5 C4 H4B 108.8 . . ?
H4A C4 H4B 107.7 . . ?
O2 C5 C13 105.5(2) . . ?
O2 C5 C4 108.9(2) . . ?
C13 C5 C4 112.0(3) . . ?
O2 C5 C6 107.6(2) . . ?
C13 C5 C6 108.2(2) . . ?
C4 C5 C6 114.2(2) . . ?
O1 C6 C5 116.2(2) . . ?
O1 C6 H6A 108.2 . . ?
C5 C6 H6A 108.2 . . ?
O1 C6 H6B 108.2 . . ?
C5 C6 H6B 108.2 . . ?
H6A C6 H6B 107.4 . . ?
C10 C7 C8 117.9(3) . . ?
C10 C7 C3 121.9(3) . . ?
C8 C7 C3 120.1(3) . . ?
O3 C8 N1 119.4(3) . . ?
O3 C8 C7 124.0(3) . . ?
N1 C8 C7 116.6(3) . . ?
O4 C9 N1 122.9(3) . . ?
O4 C9 N2 121.5(3) . . ?
N1 C9 N2 115.6(3) . . ?
O2 C10 C7 125.0(3) . . ?
O2 C10 N2 111.7(2) . . ?
C7 C10 N2 123.3(3) . . ?
N1 C11 H11A 109.5 . . ?
N1 C11 H11B 109.5 . . ?
H11A C11 H11B 109.5 . . ?
N1 C11 H11C 109.5 . . ?
H11A C11 H11C 109.5 . . ?
H11B C11 H11C 109.5 . . ?
N2 C12 H12A 109.5 . . ?
N2 C12 H12B 109.5 . . ?
H12A C12 H12B 109.5 . . ?
N2 C12 H12C 109.5 . . ?
H12A C12 H12C 109.5 . . ?
H12B C12 H12C 109.5 . . ?
C14 C13 C18 118.8(3) . . ?
C14 C13 C5 122.7(3) . . ?
C18 C13 C5 118.5(3) . . ?
C13 C14 C15 120.6(3) . . ?
C13 C14 H14 119.7 . . ?
C15 C14 H14 119.7 . . ?
C16 C15 C14 119.7(4) . . ?
C16 C15 H15 120.1 . . ?
C14 C15 H15 120.1 . . ?
C17 C16 C15 120.5(3) . . ?
C17 C16 H16 119.7 . . ?
C15 C16 H16 119.7 . . ?
C16 C17 C18 120.0(4) . . ?
C16 C17 H17 120.0 . . ?
C18 C17 H17 120.0 . . ?
C17 C18 C13 120.4(3) . . ?
C17 C18 H18 119.8 . . ?
C13 C18 H18 119.8 . . ?
C2 C19 C20 114.2(3) . . ?
C2 C19 H19A 108.7 . . ?
C20 C19 H19A 108.7 . . ?
C2 C19 H19B 108.7 . . ?
C20 C19 H19B 108.7 . . ?
H19A C19 H19B 107.6 . . ?
C25 C20 C21 120.0(3) . . ?
C25 C20 C19 121.8(3) . . ?
C21 C20 C19 118.2(3) . . ?
C22 C21 C20 121.6(3) . . ?
C22 C21 H21 119.2 . . ?
C20 C21 H21 119.2 . . ?
C23 C22 C21 118.7(3) . . ?
C23 C22 H22 120.6 . . ?
C21 C22 H22 120.6 . . ?
C22 C23 C24 120.5(3) . . ?
C22 C23 H23 119.8 . . ?
C24 C23 H23 119.8 . . ?
C23 C24 C25 121.6(3) . . ?
C23 C24 H24 119.2 . . ?
C25 C24 H24 119.2 . . ?
C20 C25 C24 117.6(3) . . ?
C20 C25 C26 123.4(3) . . ?
C24 C25 C26 119.0(3) . . ?
C1 C26 C27 109.9(3) . . ?
C1 C26 C28 108.4(3) . . ?
C27 C26 C28 108.5(3) . . ?
C1 C26 C25 110.6(3) . . ?
C27 C26 C25 109.5(3) . . ?
C28 C26 C25 109.8(3) . . ?
C26 C27 H27A 109.5 . . ?
C26 C27 H27B 109.5 . . ?
H27A C27 H27B 109.5 . . ?
C26 C27 H27C 109.5 . . ?
H27A C27 H27C 109.5 . . ?
H27B C27 H27C 109.5 . . ?
C26 C28 H28A 109.5 . . ?
C26 C28 H28B 109.5 . . ?
H28A C28 H28B 109.5 . . ?
C26 C28 H28C 109.5 . . ?
H28A C28 H28C 109.5 . . ?
H28B C28 H28C 109.5 . . ?
Cl1 C29 Cl2 114.4(2) . . ?
Cl1 C29 H29A 108.7 . . ?
Cl2 C29 H29A 108.7 . . ?
Cl1 C29 H29B 108.7 . . ?
Cl2 C29 H29B 108.7 . . ?
H29A C29 H29B 107.6 . . ?
C9 N1 C8 125.0(3) . . ?
C9 N1 C11 117.4(3) . . ?
C8 N1 C11 117.6(3) . . ?
C10 N2 C9 121.3(3) . . ?
C10 N2 C12 121.2(2) . . ?
C9 N2 C12 117.5(3) . . ?
C6 O1 C1 117.2(3) . . ?
C10 O2 C5 118.8(2) . . ?

loop_
_geom_bond_atom_site_label_1
_geom_bond_atom_site_label_2
_geom_bond_distance
_geom_bond_site_symmetry_2
_geom_bond_publ_flag
C1 C2 1.362(5) . ?
C1 O1 1.414(4) . ?
C1 C26 1.514(5) . ?
C1 H1 1.0000 . ?
C2 C19 1.453(4) . ?
C2 C3 1.551(5) . ?
C2 H2 1.0000 . ?
C3 C7 1.501(4) . ?
C3 C4 1.516(5) . ?
C3 H3 1.0000 . ?
C4 C5 1.525(4) . ?
C4 H4A 0.9900 . ?
C4 H4B 0.9900 . ?
C5 O2 1.464(3) . ?
C5 C13 1.519(4) . ?
C5 C6 1.527(4) . ?
C6 O1 1.401(4) . ?
C6 H6A 0.9900 . ?
C6 H6B 0.9900 . ?
C7 C10 1.350(4) . ?
C7 C8 1.432(4) . ?
C8 O3 1.230(4) . ?
C8 N1 1.400(4) . ?
C9 O4 1.223(4) . ?
C9 N1 1.372(4) . ?
C9 N2 1.384(4) . ?
C10 O2 1.342(3) . ?
C10 N2 1.373(4) . ?
C11 N1 1.467(4) . ?
C11 H11A 0.9800 . ?
C11 H11B 0.9800 . ?
C11 H11C 0.9800 . ?
C12 N2 1.468(4) . ?
C12 H12A 0.9800 . ?
C12 H12B 0.9800 . ?
C12 H12C 0.9800 . ?
C13 C14 1.379(4) . ?
C13 C18 1.395(4) . ?
C14 C15 1.388(5) . ?
C14 H14 0.9500 . ?
C15 C16 1.381(6) . ?
C15 H15 0.9500 . ?
C16 C17 1.360(6) . ?
C16 H16 0.9500 . ?
C17 C18 1.389(5) . ?
C17 H17 0.9500 . ?
C18 H18 0.9500 . ?
C19 C20 1.513(4) . ?
C19 H19A 0.9900 . ?
C19 H19B 0.9900 . ?
C20 C25 1.384(4) . ?
C20 C21 1.399(4) . ?
C21 C22 1.375(5) . ?
C21 H21 0.9500 . ?
C22 C23 1.365(5) . ?
C22 H22 0.9500 . ?
C23 C24 1.386(5) . ?
C23 H23 0.9500 . ?
C24 C25 1.395(5) . ?
C24 H24 0.9500 . ?
C25 C26 1.534(4) . ?
C26 C27 1.519(5) . ?
C26 C28 1.532(5) . ?
C27 H27A 0.9800 . ?
C27 H27B 0.9800 . ?
C27 H27C 0.9800 . ?
C28 H28A 0.9800 . ?
C28 H28B 0.9800 . ?
C28 H28C 0.9800 . ?
C29 Cl1 1.708(4) . ?
C29 Cl2 1.744(5) . ?
C29 H29A 0.9900 . ?
C29 H29B 0.9900 . ?

loop_
_geom_torsion_atom_site_label_1
_geom_torsion_atom_site_label_2
_geom_torsion_atom_site_label_3
_geom_torsion_atom_site_label_4
_geom_torsion
_geom_torsion_site_symmetry_1
_geom_torsion_site_symmetry_2
_geom_torsion_site_symmetry_3
_geom_torsion_site_symmetry_4
_geom_torsion_publ_flag
O1 C1 C2 C19 -177.3(4) . . . . ?
C26 C1 C2 C19 27.5(9) . . . . ?
O1 C1 C2 C3 -26.3(8) . . . . ?
C26 C1 C2 C3 178.5(4) . . . . ?
C1 C2 C3 C7 79.3(6) . . . . ?
C19 C2 C3 C7 -127.1(4) . . . . ?
C1 C2 C3 C4 -45.3(6) . . . . ?
C19 C2 C3 C4 108.4(4) . . . . ?
C7 C3 C4 C5 -47.4(3) . . . . ?
C2 C3 C4 C5 79.7(4) . . . . ?
C3 C4 C5 O2 56.4(3) . . . . ?
C3 C4 C5 C13 172.7(2) . . . . ?
C3 C4 C5 C6 -63.9(3) . . . . ?
O2 C5 C6 O1 -66.4(3) . . . . ?
C13 C5 C6 O1 -179.8(2) . . . . ?
C4 C5 C6 O1 54.6(4) . . . . ?
C4 C3 C7 C10 17.6(4) . . . . ?
C2 C3 C7 C10 -110.8(3) . . . . ?
C4 C3 C7 C8 -159.3(3) . . . . ?
C2 C3 C7 C8 72.3(4) . . . . ?
C10 C7 C8 O3 -179.3(3) . . . . ?
C3 C7 C8 O3 -2.2(5) . . . . ?
C10 C7 C8 N1 1.9(4) . . . . ?
C3 C7 C8 N1 178.9(3) . . . . ?
C8 C7 C10 O2 -179.0(3) . . . . ?
C3 C7 C10 O2 4.0(5) . . . . ?
C8 C7 C10 N2 3.0(4) . . . . ?
C3 C7 C10 N2 -174.0(3) . . . . ?
O2 C5 C13 C14 0.4(4) . . . . ?
C4 C5 C13 C14 -117.9(3) . . . . ?
C6 C5 C13 C14 115.3(3) . . . . ?
O2 C5 C13 C18 -179.5(3) . . . . ?
C4 C5 C13 C18 62.1(4) . . . . ?
C6 C5 C13 C18 -64.6(3) . . . . ?
C18 C13 C14 C15 -0.1(5) . . . . ?
C5 C13 C14 C15 179.9(3) . . . . ?
C13 C14 C15 C16 0.7(5) . . . . ?
C14 C15 C16 C17 -0.6(6) . . . . ?
C15 C16 C17 C18 0.1(6) . . . . ?
C16 C17 C18 C13 0.5(6) . . . . ?
C14 C13 C18 C17 -0.5(5) . . . . ?
C5 C13 C18 C17 179.5(3) . . . . ?
C1 C2 C19 C20 -19.2(7) . . . . ?
C3 C2 C19 C20 -171.8(3) . . . . ?
C2 C19 C20 C25 6.5(5) . . . . ?
C2 C19 C20 C21 -175.1(4) . . . . ?
C25 C20 C21 C22 0.8(5) . . . . ?
C19 C20 C21 C22 -177.7(3) . . . . ?
C20 C21 C22 C23 -1.3(5) . . . . ?
C21 C22 C23 C24 -0.1(6) . . . . ?
C22 C23 C24 C25 1.9(6) . . . . ?
C21 C20 C25 C24 0.9(5) . . . . ?
C19 C20 C25 C24 179.4(3) . . . . ?
C21 C20 C25 C26 180.0(3) . . . . ?
C19 C20 C25 C26 -1.6(5) . . . . ?
C23 C24 C25 C20 -2.3(6) . . . . ?
C23 C24 C25 C26 178.6(4) . . . . ?
C2 C1 C26 C27 101.4(6) . . . . ?
O1 C1 C26 C27 -55.3(5) . . . . ?
C2 C1 C26 C28 -140.1(6) . . . . ?
O1 C1 C26 C28 63.2(5) . . . . ?
C2 C1 C26 C25 -19.7(7) . . . . ?
O1 C1 C26 C25 -176.4(3) . . . . ?
C20 C25 C26 C1 7.0(5) . . . . ?
C24 C25 C26 C1 -174.1(4) . . . . ?
C20 C25 C26 C27 -114.3(4) . . . . ?
C24 C25 C26 C27 64.7(4) . . . . ?
C20 C25 C26 C28 126.6(4) . . . . ?
C24 C25 C26 C28 -54.4(5) . . . . ?
O4 C9 N1 C8 -175.1(3) . . . . ?
N2 C9 N1 C8 4.8(4) . . . . ?
O4 C9 N1 C11 6.4(5) . . . . ?
N2 C9 N1 C11 -173.6(3) . . . . ?
O3 C8 N1 C9 175.1(3) . . . . ?
C7 C8 N1 C9 -6.0(5) . . . . ?
O3 C8 N1 C11 -6.5(5) . . . . ?
C7 C8 N1 C11 172.4(3) . . . . ?
O2 C10 N2 C9 177.5(3) . . . . ?
C7 C10 N2 C9 -4.3(4) . . . . ?
O2 C10 N2 C12 -3.3(4) . . . . ?
C7 C10 N2 C12 174.9(3) . . . . ?
O4 C9 N2 C10 -179.6(3) . . . . ?
N1 C9 N2 C10 0.4(4) . . . . ?
O4 C9 N2 C12 1.1(4) . . . . ?
N1 C9 N2 C12 -178.9(3) . . . . ?
C5 C6 O1 C1 -76.6(4) . . . . ?
C2 C1 O1 C6 82.8(6) . . . . ?
C26 C1 O1 C6 -119.6(4) . . . . ?
C7 C10 O2 C5 5.0(4) . . . . ?
N2 C10 O2 C5 -176.8(2) . . . . ?
C13 C5 O2 C10 -154.3(2) . . . . ?
C4 C5 O2 C10 -33.9(3) . . . . ?
C6 C5 O2 C10 90.4(3) . . . . ?
